data_4517604
loop_
_publ_author_name
'Barber, Thomas'
'Argent, Stephen P.'
'Ball, Liam T.'

_publ_section_title
;
 Expanding Ligand Space: Preparation, Characterization, and Synthetic
 Applications of Air-Stable, Odorless Di-tert-alkylphosphine Surrogates
;
_journal_name_full 'ACS Catalysis'
_journal_page_first 5454
_journal_page_last 5461
_journal_paper_doi 10.1021/acscatal.0c01414
_journal_year 2020
_chemical_formula_moiety 'C26 H39 Au Cl P'
_chemical_formula_sum 'C26 H39 Au Cl P'
_chemical_formula_weight 614.96
_space_group_crystal_system monoclinic
_space_group_IT_number 14
_space_group_name_Hall '-P 2yn'
_space_group_name_H-M_alt 'P 1 21/n 1'
_atom_sites_solution_hydrogens geom
_atom_sites_solution_primary dual
_atom_sites_solution_secondary difmap
_audit_creation_date 2019-06-17
_audit_creation_method
;
Olex2 1.2
(compiled 2018.05.29 svn.r3508 for OlexSys, GUI svn.r5506)
;
_cell_angle_alpha 90
_cell_angle_beta 91.963(4)
_cell_angle_gamma 90
_cell_formula_units_Z 4
_cell_length_a 10.0412(4)
_cell_length_b 15.8623(6)
_cell_length_c 15.2487(5)
_cell_measurement_reflns_used 12247
_cell_measurement_temperature 120(2)
_cell_measurement_theta_max 28.6260
_cell_measurement_theta_min 3.6320
_cell_volume 2427.33(16)
_computing_cell_refinement 'CrysAlisPro 1.171.39.46 (Rigaku OD, 2018)'
_computing_data_collection 'CrysAlisPro 1.171.39.46 (Rigaku OD, 2018)'
_computing_data_reduction 'CrysAlisPro 1.171.39.46 (Rigaku OD, 2018)'
_computing_molecular_graphics 'Olex2 (Dolomanov et al., 2009)'
_computing_publication_material 'Olex2 (Dolomanov et al., 2009)'
_computing_structure_refinement 'ShelXL (Sheldrick, 2015)'
_computing_structure_solution 'ShelXT (Sheldrick, 2015)'
_diffrn_ambient_environment 'N2 gas'
_diffrn_ambient_temperature 120(2)
_diffrn_crystal_treatment 'flash frozen in gaseous N2'
_diffrn_detector 'CCD area detector'
_diffrn_detector_area_resol_mean 10.3613
_diffrn_detector_type 'Agilent Diffraction Atlas detector'
_diffrn_measured_fraction_theta_full 0.998
_diffrn_measured_fraction_theta_max 0.885
_diffrn_measurement_details
;
List of Runs (angles in degrees, time in seconds):

  # Type    Start    End  Width  t~exp~   \w     \q     \k     \f   Frames
--------------------------------------------------------------------------
  1  \w    -10.00  16.00   1.00   90.00    --   -6.29 -99.00  60.00   26
  2  \w     33.00  59.00   1.00   90.00    --   -6.29  38.00  90.00   26
  3  \w    -10.00  16.00   1.00   90.00    --   -6.29  38.00  90.00   26
  4  \w    -47.00  12.00   1.00   90.00    --   -6.29 -57.00  30.00   59
  5  \w     20.00  78.00   1.00   90.00    --    7.15  38.00  30.00   58
  6  \w    -14.00  67.00   1.00   90.00    --    7.15  38.00 -30.00   81
  7  \w    -53.00  22.00   1.00   90.00    --    7.15 -57.00-150.00   75
;
_diffrn_measurement_device '\k-geometry diffractometer'
_diffrn_measurement_device_type 'SuperNova-Duo, Atlas'
_diffrn_measurement_method '\w scans'
_diffrn_measurement_specimen_support 'MiTeGen micromount'
_diffrn_orient_matrix_type 'CrysAlisPro convention (1999,Acta A55,543-557)'
_diffrn_orient_matrix_UB_11 0.0613077000
_diffrn_orient_matrix_UB_12 0.0101107000
_diffrn_orient_matrix_UB_13 -0.0192823000
_diffrn_orient_matrix_UB_21 0.0094168000
_diffrn_orient_matrix_UB_22 -0.0430717000
_diffrn_orient_matrix_UB_23 -0.0105049000
_diffrn_orient_matrix_UB_31 -0.0339008000
_diffrn_orient_matrix_UB_32 0.0063218000
_diffrn_orient_matrix_UB_33 -0.0410604000
_diffrn_radiation_collimation 'focusing mirrors'
_diffrn_radiation_monochromator mirror
_diffrn_radiation_probe x-ray
_diffrn_radiation_type MoK\a
_diffrn_radiation_wavelength 0.71073
_diffrn_radiation_wavelength_determination fundamental
_diffrn_reflns_av_R_equivalents 0.0264
_diffrn_reflns_av_unetI/netI 0.0232
_diffrn_reflns_Laue_measured_fraction_full 0.998
_diffrn_reflns_Laue_measured_fraction_max 0.885
_diffrn_reflns_limit_h_max 11
_diffrn_reflns_limit_h_min -13
_diffrn_reflns_limit_k_max 20
_diffrn_reflns_limit_k_min -20
_diffrn_reflns_limit_l_max 20
_diffrn_reflns_limit_l_min -18
_diffrn_reflns_number 24176
_diffrn_reflns_point_group_measured_fraction_full 0.998
_diffrn_reflns_point_group_measured_fraction_max 0.885
_diffrn_reflns_theta_full 25.242
_diffrn_reflns_theta_max 28.687
_diffrn_reflns_theta_min 2.895
_diffrn_source 'microfocus sealed tube'
_diffrn_source_current 0.8
_diffrn_source_power 0.04
_diffrn_source_target Cu
_diffrn_source_type 'Agilent Diffraction microfocus tube'
_diffrn_source_voltage 50
_exptl_absorpt_coefficient_mu 6.247
_exptl_absorpt_correction_T_max 0.815
_exptl_absorpt_correction_T_min 0.639
_exptl_absorpt_correction_type gaussian
_exptl_absorpt_process_details
;
CrysAlisPro 1.171.39.46 (Rigaku Oxford Diffraction, 2018)
Numerical absorption correction based on gaussian integration over
			a multifaceted crystal model
Empirical absorption correction using spherical harmonics,
 implemented in SCALE3 ABSPACK scaling algorithm.
;
_exptl_crystal_colour colourless
_exptl_crystal_colour_primary colourless
_exptl_crystal_density_diffrn 1.683
_exptl_crystal_description block
_exptl_crystal_F_000 1224
_exptl_crystal_size_max 0.099
_exptl_crystal_size_mid 0.089
_exptl_crystal_size_min 0.052
_refine_diff_density_max 0.701
_refine_diff_density_min -0.717
_refine_diff_density_rms 0.091
_refine_ls_extinction_method none
_refine_ls_goodness_of_fit_ref 1.043
_refine_ls_hydrogen_treatment constr
_refine_ls_matrix_type full
_refine_ls_number_parameters 268
_refine_ls_number_reflns 5556
_refine_ls_number_restraints 0
_refine_ls_restrained_S_all 1.043
_refine_ls_R_factor_all 0.0223
_refine_ls_R_factor_gt 0.0185
_refine_ls_shift/su_max 0.002
_refine_ls_shift/su_mean 0.000
_refine_ls_structure_factor_coef Fsqd
_refine_ls_weighting_details 'w=1/[\s^2^(Fo^2^)+(0.0174P)^2^+1.4408P] where P=(Fo^2^+2Fc^2^)/3'
_refine_ls_weighting_scheme calc
_refine_ls_wR_factor_gt 0.0387
_refine_ls_wR_factor_ref 0.0399
_reflns_Friedel_coverage 0.000
_reflns_number_gt 5083
_reflns_number_total 5556
_reflns_threshold_expression 'I > 2\s(I)'
_cod_data_source_file cs0c01414_si_015.cif
_cod_data_source_block tbltbk
_cod_depositor_comments 'Adding full bibliography for 4517604--4517617.cif.'
_cod_database_code 4517604
_nottingham_internal_coll_name TBLTBK
_nottingham_internal_coll_number 18103
_nottingham_internal_coll_client TB/LTB
_nottingham_internal_coll_type custom
_nottingham_internal_coll_frame_method '\w scans'
_nottingham_internal_coll_frame_time 90.00
_nottingham_internal_coll_frame_width 1.00
_nottingham_internal_coll_user pczspa
_nottingham_internal_coll_date 20/03/2019
_nottingham_internal_coll_location NOTTS
_nottingham_internal_coll_instrument 'SN, XDA 017-09'
_nottingham_internal_process_date 29/03/2019
_nottingham_internal_process_user pczspa
_nottingham_internal_solution_date 29/03/2019
_nottingham_internal_solution_user pczspa
_nottingham_internal_refinement_date 17/06/2019
_nottingham_internal_refinement_user pczspa
_nottingham_internal_validation_date 17/06/2019
_nottingham_internal_validation_user pczspa
_shelx_shelxl_version_number 2017/1
_chemical_oxdiff_formula C28H39AuClP
_chemical_oxdiff_usercomment 'TBLTBK #18103 SN-1482 TB/LB Fomblin 120K'
_shelx_space_group_comment
;
The symmetry employed for this shelxl refinement is uniquely defined
by the following loop, which should always be used as a source of
symmetry information in preference to the above space-group names.
They are only intended as comments.
;
_shelx_estimated_absorpt_t_max 0.737
_shelx_estimated_absorpt_t_min 0.577
_reflns_odcompleteness_completeness 99.73
_reflns_odcompleteness_iscentric 1
_reflns_odcompleteness_theta 25.10
_olex2_refinement_description
;
1. Fixed Uiso
 At 1.2 times of:
  All C(H) groups, All C(H,H) groups
 At 1.5 times of:
  All C(H,H,H) groups
2. Uiso/Uaniso restraints and constraints
C27: within 2A with sigma of 0.04 and sigma for terminal atoms of 0.08
3.a Secondary CH2 refined with riding coordinates:
 C17(H17A,H17B), C19(H19A,H19B), C21(H21A,H21B), C24(H24A,H24B), C26(H26A,
 H26B), C28(H28A,H28B)
3.b Aromatic/amide H refined with riding coordinates:
 C5(H5), C6(H6), C7(H7), C8(H8), C11(H11), C12(H12), C13(H13), C14(H14),
 C15(H15)
3.c Idealised Me refined as rotating group:
 C18(H18A,H18B,H18C), C20(H20A,H20B,H20C), C22(H22A,H22B,H22C), C25(H25A,H25B,
 H25C), C27(H27A,H27B,H27C), C29(H29A,H29B,H29C)
;
_olex2_exptl_crystal_mounting_method 'in fomblin film on a micromount'
_olex2_submission_special_instructions 'No special instructions were received'
_oxdiff_exptl_absorpt_empirical_details
;
Empirical correction (ABSPACK) includes:
- Absorption correction using spherical harmonics
- Frame scaling
;
_oxdiff_exptl_absorpt_empirical_full_max 1.355
_oxdiff_exptl_absorpt_empirical_full_min 0.704

loop_
_space_group_symop_operation_xyz
'x, y, z'
'-x+1/2, y+1/2, -z+1/2'
'-x, -y, -z'
'x-1/2, -y-1/2, z-1/2'

loop_
_atom_site_label
_atom_site_type_symbol
_atom_site_fract_x
_atom_site_fract_y
_atom_site_fract_z
_atom_site_U_iso_or_equiv
_atom_site_adp_type
_atom_site_occupancy
_atom_site_site_symmetry_order
_atom_site_calc_flag
_atom_site_refinement_flags_posn
_atom_site_refinement_flags_adp
_atom_site_refinement_flags_occupancy
_atom_site_disorder_assembly
_atom_site_disorder_group
Au1 Au 0.30303(2) 0.31870(2) 0.44301(2) 0.01297(3) Uani 1 1 d . . . . .
Cl2 Cl 0.22348(6) 0.37954(4) 0.56872(3) 0.01670(11) Uani 1 1 d . . . . .
C4 C 0.2685(2) 0.20975(14) 0.25156(14) 0.0146(5) Uani 1 1 d . . . . .
C5 C 0.3071(2) 0.14985(15) 0.18986(14) 0.0173(5) Uani 1 1 d . . . . .
H5 H 0.398174 0.133860 0.188522 0.021 Uiso 1 1 calc R . . . .
C6 C 0.2166(3) 0.11319(15) 0.13073(15) 0.0204(5) Uani 1 1 d . . . . .
H6 H 0.245737 0.072184 0.090231 0.025 Uiso 1 1 calc R . . . .
C7 C 0.0844(3) 0.13626(15) 0.13074(15) 0.0212(5) Uani 1 1 d . . . . .
H7 H 0.021877 0.111905 0.089978 0.025 Uiso 1 1 calc R . . . .
C8 C 0.0440(3) 0.19514(15) 0.19067(16) 0.0198(5) Uani 1 1 d . . . . .
H8 H -0.047146 0.211207 0.190083 0.024 Uiso 1 1 calc R . . . .
C9 C 0.1322(2) 0.23220(14) 0.25242(14) 0.0153(5) Uani 1 1 d . . . . .
C10 C 0.0676(2) 0.29173(15) 0.31416(15) 0.0165(5) Uani 1 1 d . . . . .
C11 C 0.0137(2) 0.26147(16) 0.39087(15) 0.0208(5) Uani 1 1 d . . . . .
H11 H 0.024038 0.203693 0.406006 0.025 Uiso 1 1 calc R . . . .
C12 C -0.0552(3) 0.31485(16) 0.44560(17) 0.0232(6) Uani 1 1 d . . . . .
H12 H -0.091004 0.293380 0.497957 0.028 Uiso 1 1 calc R . . . .
C13 C -0.0718(3) 0.39857(17) 0.42443(17) 0.0255(6) Uani 1 1 d . . . . .
H13 H -0.116142 0.435380 0.462959 0.031 Uiso 1 1 calc R . . . .
P13 P 0.39675(6) 0.25834(3) 0.32600(4) 0.01235(11) Uani 1 1 d . . . . .
C14 C -0.0233(3) 0.42879(17) 0.34655(18) 0.0280(6) Uani 1 1 d . . . . .
H14 H -0.036364 0.486255 0.330967 0.034 Uiso 1 1 calc R . . . .
C15 C 0.0441(3) 0.37583(16) 0.29135(17) 0.0231(5) Uani 1 1 d . . . . .
H15 H 0.074655 0.396859 0.237291 0.028 Uiso 1 1 calc R . . . .
C16 C 0.4786(2) 0.34131(14) 0.25566(14) 0.0144(5) Uani 1 1 d . . . . .
C17 C 0.3690(2) 0.40874(14) 0.24057(14) 0.0156(5) Uani 1 1 d . . . . .
H17A H 0.290967 0.381647 0.210800 0.019 Uiso 1 1 calc R . . . .
H17B H 0.340471 0.428820 0.298468 0.019 Uiso 1 1 calc R . . . .
C18 C 0.4091(3) 0.48516(15) 0.18646(16) 0.0226(5) Uani 1 1 d . . . . .
H18A H 0.428311 0.467074 0.126752 0.034 Uiso 1 1 calc GR . . . .
H18B H 0.488784 0.511268 0.213655 0.034 Uiso 1 1 calc GR . . . .
H18C H 0.336055 0.526135 0.184282 0.034 Uiso 1 1 calc GR . . . .
C19 C 0.6015(2) 0.37987(14) 0.30448(15) 0.0168(5) Uani 1 1 d . . . . .
H19A H 0.665341 0.333719 0.317915 0.020 Uiso 1 1 calc R . . . .
H19B H 0.645020 0.418944 0.263727 0.020 Uiso 1 1 calc R . . . .
C20 C 0.5780(3) 0.42744(15) 0.38945(16) 0.0217(5) Uani 1 1 d . . . . .
H20A H 0.503516 0.466762 0.380290 0.033 Uiso 1 1 calc GR . . . .
H20B H 0.658554 0.458917 0.406963 0.033 Uiso 1 1 calc GR . . . .
H20C H 0.556760 0.387222 0.435716 0.033 Uiso 1 1 calc GR . . . .
C21 C 0.5148(3) 0.30396(15) 0.16453(15) 0.0177(5) Uani 1 1 d . . . . .
H21A H 0.530617 0.242742 0.172054 0.021 Uiso 1 1 calc R . . . .
H21B H 0.436335 0.310547 0.124024 0.021 Uiso 1 1 calc R . . . .
C22 C 0.6354(3) 0.34174(17) 0.12038(17) 0.0275(6) Uani 1 1 d . . . . .
H22A H 0.645931 0.314903 0.063146 0.041 Uiso 1 1 calc GR . . . .
H22B H 0.715655 0.332088 0.157397 0.041 Uiso 1 1 calc GR . . . .
H22C H 0.621948 0.402475 0.112271 0.041 Uiso 1 1 calc GR . . . .
C23 C 0.5219(2) 0.17280(14) 0.36624(15) 0.0145(5) Uani 1 1 d . . . . .
C24 C 0.5914(2) 0.21033(15) 0.45072(15) 0.0180(5) Uani 1 1 d . . . . .
H24A H 0.661008 0.250028 0.432037 0.022 Uiso 1 1 calc R . . . .
H24B H 0.524266 0.243835 0.481596 0.022 Uiso 1 1 calc R . . . .
C25 C 0.6561(3) 0.14935(17) 0.51723(16) 0.0252(6) Uani 1 1 d . . . . .
H25A H 0.728438 0.118745 0.489691 0.038 Uiso 1 1 calc GR . . . .
H25B H 0.589242 0.109124 0.536774 0.038 Uiso 1 1 calc GR . . . .
H25C H 0.692084 0.181118 0.567814 0.038 Uiso 1 1 calc GR . . . .
C26 C 0.4432(2) 0.09198(14) 0.38738(15) 0.0170(5) Uani 1 1 d . . . . .
H26A H 0.402531 0.070213 0.331814 0.020 Uiso 1 1 calc R . . . .
H26B H 0.507477 0.049023 0.409522 0.020 Uiso 1 1 calc R . . . .
C27 C 0.3338(3) 0.10003(15) 0.45334(15) 0.0203(5) Uani 1 1 d . U . . .
H27A H 0.262519 0.136124 0.428970 0.030 Uiso 1 1 calc GR . . . .
H27B H 0.370671 0.125089 0.507675 0.030 Uiso 1 1 calc GR . . . .
H27C H 0.297789 0.044070 0.465899 0.030 Uiso 1 1 calc GR . . . .
C28 C 0.6262(2) 0.15254(15) 0.29679(15) 0.0179(5) Uani 1 1 d . . . . .
H28A H 0.577532 0.132028 0.243396 0.022 Uiso 1 1 calc R . . . .
H28B H 0.670109 0.206065 0.281086 0.022 Uiso 1 1 calc R . . . .
C29 C 0.7349(3) 0.08880(18) 0.32025(17) 0.0287(6) Uani 1 1 d . . . . .
H29A H 0.782040 0.073552 0.267317 0.043 Uiso 1 1 calc GR . . . .
H29B H 0.694698 0.038222 0.345094 0.043 Uiso 1 1 calc GR . . . .
H29C H 0.797923 0.113564 0.363449 0.043 Uiso 1 1 calc GR . . . .

loop_
_atom_site_aniso_label
_atom_site_aniso_U_11
_atom_site_aniso_U_22
_atom_site_aniso_U_33
_atom_site_aniso_U_23
_atom_site_aniso_U_13
_atom_site_aniso_U_12
Au1 0.01173(5) 0.01303(5) 0.01421(5) -0.00146(3) 0.00107(3) 0.00026(3)
Cl2 0.0149(3) 0.0191(3) 0.0163(2) -0.0073(2) 0.0041(2) -0.0010(2)
C4 0.0160(12) 0.0154(11) 0.0125(10) 0.0026(9) 0.0002(9) -0.0039(9)
C5 0.0170(12) 0.0184(12) 0.0167(11) 0.0008(9) 0.0019(9) -0.0024(10)
C6 0.0280(14) 0.0187(12) 0.0147(11) -0.0002(9) 0.0015(10) -0.0061(10)
C7 0.0240(14) 0.0204(13) 0.0189(11) 0.0039(10) -0.0050(10) -0.0085(10)
C8 0.0150(12) 0.0202(12) 0.0238(12) 0.0054(10) -0.0032(10) -0.0029(10)
C9 0.0150(12) 0.0146(11) 0.0163(11) 0.0051(9) 0.0012(9) -0.0026(9)
C10 0.0083(11) 0.0221(12) 0.0187(11) 0.0000(9) -0.0045(9) -0.0012(9)
C11 0.0160(12) 0.0236(13) 0.0227(12) 0.0020(10) -0.0017(10) -0.0013(10)
C12 0.0155(13) 0.0333(15) 0.0209(12) 0.0008(10) 0.0027(10) -0.0002(11)
C13 0.0152(13) 0.0317(14) 0.0298(13) -0.0059(11) 0.0016(11) 0.0055(11)
P13 0.0109(3) 0.0120(3) 0.0141(3) -0.0008(2) 0.0003(2) -0.0002(2)
C14 0.0196(14) 0.0228(13) 0.0417(15) 0.0015(11) 0.0029(12) 0.0060(11)
C15 0.0179(13) 0.0239(13) 0.0277(13) 0.0056(10) 0.0053(11) 0.0025(10)
C16 0.0134(12) 0.0136(11) 0.0163(11) 0.0007(9) 0.0017(9) -0.0004(9)
C17 0.0141(12) 0.0158(11) 0.0170(11) -0.0006(9) 0.0005(9) 0.0009(9)
C18 0.0218(14) 0.0204(12) 0.0256(12) 0.0047(10) 0.0024(11) 0.0031(10)
C19 0.0138(12) 0.0148(11) 0.0216(11) 0.0031(9) -0.0001(9) -0.0021(9)
C20 0.0182(13) 0.0197(12) 0.0267(12) -0.0031(10) -0.0058(10) -0.0021(10)
C21 0.0193(13) 0.0176(12) 0.0164(11) 0.0002(9) 0.0031(10) 0.0004(10)
C22 0.0296(15) 0.0267(13) 0.0271(14) -0.0025(11) 0.0128(12) -0.0026(12)
C23 0.0134(12) 0.0131(11) 0.0171(11) 0.0002(8) 0.0000(9) 0.0015(9)
C24 0.0184(13) 0.0168(11) 0.0184(11) 0.0009(9) -0.0044(10) 0.0015(10)
C25 0.0279(15) 0.0235(13) 0.0237(13) 0.0012(10) -0.0063(11) 0.0060(11)
C26 0.0180(12) 0.0134(11) 0.0196(11) 0.0000(9) 0.0015(10) -0.0001(9)
C27 0.0220(13) 0.0176(12) 0.0215(12) 0.0016(9) 0.0047(10) -0.0027(10)
C28 0.0160(12) 0.0157(11) 0.0221(12) -0.0008(9) 0.0027(10) 0.0015(9)
C29 0.0226(14) 0.0358(15) 0.0281(13) 0.0009(12) 0.0045(11) 0.0138(12)

loop_
_atom_type_symbol
_atom_type_description
_atom_type_scat_dispersion_real
_atom_type_scat_dispersion_imag
_atom_type_scat_source
C C 0.0033 0.0016 'International Tables Vol C Tables 4.2.6.8 and 6.1.1.4'
H H 0.0000 0.0000 'International Tables Vol C Tables 4.2.6.8 and 6.1.1.4'
Au Au -2.0133 8.8022 'International Tables Vol C Tables 4.2.6.8 and 6.1.1.4'
Cl Cl 0.1484 0.1585 'International Tables Vol C Tables 4.2.6.8 and 6.1.1.4'
P P 0.1023 0.0942 'International Tables Vol C Tables 4.2.6.8 and 6.1.1.4'

loop_
_exptl_crystal_face_index_h
_exptl_crystal_face_index_k
_exptl_crystal_face_index_l
_exptl_crystal_face_perp_dist
-3 -16 -14 0.0259
11 10 -10 0.0494
-12 3 -10 0.0382
10 0 -15 0.0525
-11 0 15 0.0270
-3 22 -1 0.0426
5 -18 10 0.0232
3 16 14 0.0259

loop_
_geom_angle_atom_site_label_1
_geom_angle_atom_site_label_2
_geom_angle_atom_site_label_3
_geom_angle
_geom_angle_site_symmetry_1
_geom_angle_site_symmetry_3
_geom_angle_publ_flag
P13 Au1 Cl2 175.40(2) . . ?
C5 C4 C9 117.8(2) . . ?
C5 C4 P13 119.35(18) . . ?
C9 C4 P13 122.78(17) . . ?
C4 C5 H5 119.0 . . ?
C6 C5 C4 122.1(2) . . ?
C6 C5 H5 119.0 . . ?
C5 C6 H6 120.0 . . ?
C7 C6 C5 119.9(2) . . ?
C7 C6 H6 120.0 . . ?
C6 C7 H7 120.5 . . ?
C6 C7 C8 119.1(2) . . ?
C8 C7 H7 120.5 . . ?
C7 C8 H8 118.7 . . ?
C7 C8 C9 122.5(2) . . ?
C9 C8 H8 118.7 . . ?
C4 C9 C10 127.2(2) . . ?
C8 C9 C4 118.6(2) . . ?
C8 C9 C10 114.2(2) . . ?
C11 C10 C9 120.1(2) . . ?
C11 C10 C15 118.1(2) . . ?
C15 C10 C9 121.3(2) . . ?
C10 C11 H11 119.6 . . ?
C12 C11 C10 120.7(2) . . ?
C12 C11 H11 119.6 . . ?
C11 C12 H12 119.8 . . ?
C13 C12 C11 120.4(2) . . ?
C13 C12 H12 119.8 . . ?
C12 C13 H13 120.3 . . ?
C12 C13 C14 119.5(2) . . ?
C14 C13 H13 120.3 . . ?
C4 P13 Au1 111.11(8) . . ?
C4 P13 C16 104.29(10) . . ?
C4 P13 C23 109.43(10) . . ?
C16 P13 Au1 110.60(7) . . ?
C16 P13 C23 112.06(10) . . ?
C23 P13 Au1 109.29(7) . . ?
C13 C14 H14 119.8 . . ?
C15 C14 C13 120.4(2) . . ?
C15 C14 H14 119.8 . . ?
C10 C15 H15 119.6 . . ?
C14 C15 C10 120.7(2) . . ?
C14 C15 H15 119.6 . . ?
C17 C16 P13 104.10(15) . . ?
C17 C16 C21 108.40(18) . . ?
C19 C16 P13 110.82(15) . . ?
C19 C16 C17 110.52(18) . . ?
C19 C16 C21 111.79(19) . . ?
C21 C16 P13 110.90(15) . . ?
C16 C17 H17A 108.4 . . ?
C16 C17 H17B 108.4 . . ?
H17A C17 H17B 107.5 . . ?
C18 C17 C16 115.4(2) . . ?
C18 C17 H17A 108.4 . . ?
C18 C17 H17B 108.4 . . ?
C17 C18 H18A 109.5 . . ?
C17 C18 H18B 109.5 . . ?
C17 C18 H18C 109.5 . . ?
H18A C18 H18B 109.5 . . ?
H18A C18 H18C 109.5 . . ?
H18B C18 H18C 109.5 . . ?
C16 C19 H19A 107.9 . . ?
C16 C19 H19B 107.9 . . ?
H19A C19 H19B 107.2 . . ?
C20 C19 C16 117.4(2) . . ?
C20 C19 H19A 107.9 . . ?
C20 C19 H19B 107.9 . . ?
C19 C20 H20A 109.5 . . ?
C19 C20 H20B 109.5 . . ?
C19 C20 H20C 109.5 . . ?
H20A C20 H20B 109.5 . . ?
H20A C20 H20C 109.5 . . ?
H20B C20 H20C 109.5 . . ?
C16 C21 H21A 108.0 . . ?
C16 C21 H21B 108.0 . . ?
H21A C21 H21B 107.3 . . ?
C22 C21 C16 117.0(2) . . ?
C22 C21 H21A 108.0 . . ?
C22 C21 H21B 108.0 . . ?
C21 C22 H22A 109.5 . . ?
C21 C22 H22B 109.5 . . ?
C21 C22 H22C 109.5 . . ?
H22A C22 H22B 109.5 . . ?
H22A C22 H22C 109.5 . . ?
H22B C22 H22C 109.5 . . ?
C24 C23 P13 105.14(15) . . ?
C26 C23 P13 108.44(16) . . ?
C26 C23 C24 111.18(18) . . ?
C26 C23 C28 109.46(18) . . ?
C28 C23 P13 112.06(15) . . ?
C28 C23 C24 110.50(19) . . ?
C23 C24 H24A 107.7 . . ?
C23 C24 H24B 107.7 . . ?
H24A C24 H24B 107.1 . . ?
C25 C24 C23 118.2(2) . . ?
C25 C24 H24A 107.7 . . ?
C25 C24 H24B 107.7 . . ?
C24 C25 H25A 109.5 . . ?
C24 C25 H25B 109.5 . . ?
C24 C25 H25C 109.5 . . ?
H25A C25 H25B 109.5 . . ?
H25A C25 H25C 109.5 . . ?
H25B C25 H25C 109.5 . . ?
C23 C26 H26A 108.0 . . ?
C23 C26 H26B 108.0 . . ?
H26A C26 H26B 107.3 . . ?
C27 C26 C23 117.04(19) . . ?
C27 C26 H26A 108.0 . . ?
C27 C26 H26B 108.0 . . ?
C26 C27 H27A 109.5 . . ?
C26 C27 H27B 109.5 . . ?
C26 C27 H27C 109.5 . . ?
H27A C27 H27B 109.5 . . ?
H27A C27 H27C 109.5 . . ?
H27B C27 H27C 109.5 . . ?
C23 C28 H28A 107.7 . . ?
C23 C28 H28B 107.7 . . ?
H28A C28 H28B 107.1 . . ?
C29 C28 C23 118.3(2) . . ?
C29 C28 H28A 107.7 . . ?
C29 C28 H28B 107.7 . . ?
C28 C29 H29A 109.5 . . ?
C28 C29 H29B 109.5 . . ?
C28 C29 H29C 109.5 . . ?
H29A C29 H29B 109.5 . . ?
H29A C29 H29C 109.5 . . ?
H29B C29 H29C 109.5 . . ?

loop_
_geom_bond_atom_site_label_1
_geom_bond_atom_site_label_2
_geom_bond_distance
_geom_bond_site_symmetry_2
_geom_bond_publ_flag
Au1 Cl2 2.3127(5) . ?
Au1 P13 2.2586(6) . ?
C4 C5 1.401(3) . ?
C4 C9 1.414(3) . ?
C4 P13 1.855(2) . ?
C5 H5 0.9500 . ?
C5 C6 1.386(3) . ?
C6 H6 0.9500 . ?
C6 C7 1.377(4) . ?
C7 H7 0.9500 . ?
C7 C8 1.377(4) . ?
C8 H8 0.9500 . ?
C8 C9 1.400(3) . ?
C9 C10 1.497(3) . ?
C10 C11 1.391(3) . ?
C10 C15 1.397(3) . ?
C11 H11 0.9500 . ?
C11 C12 1.389(4) . ?
C12 H12 0.9500 . ?
C12 C13 1.376(4) . ?
C13 H13 0.9500 . ?
C13 C14 1.384(4) . ?
P13 C16 1.902(2) . ?
P13 C23 1.935(2) . ?
C14 H14 0.9500 . ?
C14 C15 1.382(4) . ?
C15 H15 0.9500 . ?
C16 C17 1.546(3) . ?
C16 C19 1.545(3) . ?
C16 C21 1.565(3) . ?
C17 H17A 0.9900 . ?
C17 H17B 0.9900 . ?
C17 C18 1.528(3) . ?
C18 H18A 0.9800 . ?
C18 H18B 0.9800 . ?
C18 H18C 0.9800 . ?
C19 H19A 0.9900 . ?
C19 H19B 0.9900 . ?
C19 C20 1.525(3) . ?
C20 H20A 0.9800 . ?
C20 H20B 0.9800 . ?
C20 H20C 0.9800 . ?
C21 H21A 0.9900 . ?
C21 H21B 0.9900 . ?
C21 C22 1.528(4) . ?
C22 H22A 0.9800 . ?
C22 H22B 0.9800 . ?
C22 H22C 0.9800 . ?
C23 C24 1.562(3) . ?
C23 C26 1.546(3) . ?
C23 C28 1.548(3) . ?
C24 H24A 0.9900 . ?
C24 H24B 0.9900 . ?
C24 C25 1.530(3) . ?
C25 H25A 0.9800 . ?
C25 H25B 0.9800 . ?
C25 H25C 0.9800 . ?
C26 H26A 0.9900 . ?
C26 H26B 0.9900 . ?
C26 C27 1.520(3) . ?
C27 H27A 0.9800 . ?
C27 H27B 0.9800 . ?
C27 H27C 0.9800 . ?
C28 H28A 0.9900 . ?
C28 H28B 0.9900 . ?
C28 C29 1.521(3) . ?
C29 H29A 0.9800 . ?
C29 H29B 0.9800 . ?
C29 H29C 0.9800 . ?

loop_
_exptl_oxdiff_crystal_face_indexfrac_h
_exptl_oxdiff_crystal_face_indexfrac_k
_exptl_oxdiff_crystal_face_indexfrac_l
_exptl_oxdiff_crystal_face_x
_exptl_oxdiff_crystal_face_y
_exptl_oxdiff_crystal_face_z
-3.0043 -15.9862 -13.9958 -0.0759 0.8073 0.5755
10.9960 9.9847 -9.9816 0.9676 -0.2217 0.1002
-11.9951 3.0004 -9.9970 -0.5123 -0.1372 0.8361
9.9935 -0.0064 -14.9817 0.9015 0.2518 0.2763
-10.9930 0.0068 14.9811 -0.9628 -0.2612 -0.2424
-2.9935 21.9806 -0.9925 0.0579 -0.9645 0.2812
4.9947 -17.9837 9.9874 -0.0682 0.7167 -0.6931
3.0043 15.9862 13.9958 0.0759 -0.8073 -0.5755
